data_7156146
loop_
_publ_author_name
'Wang, Ting'
'Qing, Xushun'
'Dai, Chenlu'
'Su, Zhenjie'
'Wang, Cunde'

_publ_section_title
;
 Regioselective construction of 1,3-diaryl tetrahydroindazolones via the
 three-component reaction of 1,3-cyclohexanediones, \b-nitrostyrenes and
 arylhydrazines.
;
_journal_issue 14
_journal_name_full 'Organic &amp; biomolecular chemistry'
_journal_page_first 2456
_journal_page_last 2463
_journal_paper_doi 10.1039/C8OB00304A
_journal_volume 16
_journal_year 2018
_chemical_formula_moiety '	C20 H18 N2 O'
_chemical_formula_sum 'C20 H18 N2 O'
_chemical_formula_weight 302.36
_space_group_IT_number 14
_space_group_name_Hall '-P 2ybc'
_space_group_name_H-M_alt 'P 1 21/c 1'
_symmetry_cell_setting monoclinic
_symmetry_space_group_name_Hall '-P 2ybc'
_symmetry_space_group_name_H-M 'P 1 21/c 1'
_atom_sites_solution_hydrogens geom
_atom_sites_solution_primary direct
_atom_sites_solution_secondary difmap
_audit_creation_method SHELXL-97
_audit_update_record
;
2017-08-26 deposited with the CCDC.
2018-03-12 downloaded from the CCDC.
;
_cell_angle_alpha 90.00
_cell_angle_beta 97.997(8)
_cell_angle_gamma 90.00
_cell_formula_units_Z 4
_cell_length_a 11.586(3)
_cell_length_b 15.822(3)
_cell_length_c 8.7845(18)
_cell_measurement_reflns_used 3022
_cell_measurement_temperature 296
_cell_measurement_theta_max 26.97
_cell_measurement_theta_min 2.19
_cell_volume 1594.7(6)
_computing_cell_refinement 'Bruker SMART'
_computing_data_collection 'Bruker SMART'
_computing_data_reduction 'Bruker SAINT'
_computing_molecular_graphics 'Bruker SHELXTL'
_computing_publication_material 'Bruker SHELXTL'
_computing_structure_refinement 'Bruker SHELXTL'
_computing_structure_solution 'Bruker SHELXTL'
_diffrn_ambient_temperature 296
_diffrn_measured_fraction_theta_full 0.997
_diffrn_measured_fraction_theta_max 0.997
_diffrn_measurement_device_type 'CCD area detector'
_diffrn_measurement_method 'phi and omega scans'
_diffrn_radiation_monochromator graphite
_diffrn_radiation_source 'sealed tube'
_diffrn_radiation_type MoK\a
_diffrn_radiation_wavelength 0.71073
_diffrn_reflns_av_R_equivalents 0.0821
_diffrn_reflns_av_sigmaI/netI 0.0967
_diffrn_reflns_limit_h_max 15
_diffrn_reflns_limit_h_min -14
_diffrn_reflns_limit_k_max 16
_diffrn_reflns_limit_k_min -20
_diffrn_reflns_limit_l_max 11
_diffrn_reflns_limit_l_min -11
_diffrn_reflns_number 16142
_diffrn_reflns_theta_full 27.45
_diffrn_reflns_theta_max 27.45
_diffrn_reflns_theta_min 2.19
_exptl_absorpt_coefficient_mu 0.078
_exptl_crystal_colour COLORLESS
_exptl_crystal_density_diffrn 1.259
_exptl_crystal_density_method 'not measured'
_exptl_crystal_description BLOCK
_exptl_crystal_F_000 640
_exptl_crystal_size_max 0.35
_exptl_crystal_size_mid 0.33
_exptl_crystal_size_min 0.3
_refine_diff_density_max 0.148
_refine_diff_density_min -0.231
_refine_diff_density_rms 0.045
_refine_ls_extinction_method none
_refine_ls_goodness_of_fit_ref 1.048
_refine_ls_hydrogen_treatment mixed
_refine_ls_matrix_type full
_refine_ls_number_parameters 209
_refine_ls_number_reflns 3644
_refine_ls_number_restraints 0
_refine_ls_restrained_S_all 1.048
_refine_ls_R_factor_all 0.1739
_refine_ls_R_factor_gt 0.0683
_refine_ls_shift/su_max 0.000
_refine_ls_shift/su_mean 0.000
_refine_ls_structure_factor_coef Fsqd
_refine_ls_weighting_details 'calc w=1/[\s^2^(Fo^2^)+(0.0532P)^2^+0.1551P] where P=(Fo^2^+2Fc^2^)/3'
_refine_ls_weighting_scheme calc
_refine_ls_wR_factor_gt 0.1135
_refine_ls_wR_factor_ref 0.1401
_reflns_number_gt 1745
_reflns_number_total 3632
_reflns_threshold_expression >2sigma(I)
_cod_data_source_file c8ob00304a2.cif
_cod_data_source_block 002
_cod_depositor_comments
;
The following automatic conversions were performed:

'_symmetry_cell_setting' value 'Monoclinic' changed to 'monoclinic'
according to
/home/data/users/saulius/crontab/automatic-downloads/rss-feeds/RSC/lib/dictionaries/cif_core.dic
dictionary named 'cif_core.dic' version 2.4.2 from 2011-04-26.

Automatic conversion script
Id: cif_fix_values 4973 2017-02-22 13:04:09Z antanas 

 Adding full bibliography for 7156146--7156148.cif.
;
_cod_original_cell_volume 1594.6(6)
_cod_original_sg_symbol_H-M 'P2(1)/c  '
_cod_original_formula_sum '	C20 H18 N2 O'
_cod_database_code 7156146

loop_
_symmetry_equiv_pos_as_xyz
'x, y, z'
'-x, y+1/2, -z+1/2'
'-x, -y, -z'
'x, -y-1/2, z-1/2'

loop_
_atom_site_label
_atom_site_type_symbol
_atom_site_fract_x
_atom_site_fract_y
_atom_site_fract_z
_atom_site_U_iso_or_equiv
_atom_site_adp_type
_atom_site_occupancy
_atom_site_symmetry_multiplicity
_atom_site_calc_flag
_atom_site_refinement_flags
N1 N 0.72578(15) 1.03570(10) -0.1019(2) 0.0441(5) Uani 1 1 d .
N2 N 0.77564(15) 1.02172(10) 0.0467(2) 0.0478(5) Uani 1 1 d .
O1 O 0.50893(14) 0.82718(11) 0.0784(2) 0.0744(5) Uani 1 1 d .
C4 C 0.63702(18) 0.98203(12) -0.1468(3) 0.0420(5) Uani 1 1 d .
C5 C 0.8135(2) 0.98817(14) 0.3586(3) 0.0549(6) Uani 1 1 d .
H5 H 0.8298 1.0420 0.3249 0.066 Uiso 1 1 calc R
C6 C 0.71457(19) 0.95893(12) 0.0977(3) 0.0440(6) Uani 1 1 d .
C7 C 0.62582(18) 0.93136(12) -0.0208(2) 0.0424(5) Uani 1 1 d .
C8 C 0.7785(2) 1.09674(12) -0.1905(2) 0.0429(6) Uani 1 1 d .
C9 C 0.7103(2) 1.14602(13) -0.2962(3) 0.0532(6) Uani 1 1 d .
H9 H 0.6295 1.1426 -0.3059 0.064 Uiso 1 1 calc R
C10 C 0.7672(2) 0.83110(15) 0.4635(3) 0.0603(7) Uani 1 1 d .
H10 H 0.7510 0.7773 0.4977 0.072 Uiso 1 1 calc R
C11 C 0.74862(18) 0.93300(13) 0.2583(3) 0.0455(6) Uani 1 1 d .
C12 C 0.8985(2) 1.10416(13) -0.1702(3) 0.0521(6) Uani 1 1 d .
H12 H 0.9439 1.0720 -0.0960 0.063 Uiso 1 1 calc R
C13 C 0.8824(3) 1.20695(15) -0.3705(3) 0.0684(7) Uani 1 1 d .
H13 H 0.9177 1.2434 -0.4332 0.082 Uiso 1 1 calc R
C14 C 0.8325(2) 0.88554(15) 0.5630(3) 0.0548(6) Uani 1 1 d .
C15 C 0.7249(2) 0.85386(13) 0.3145(3) 0.0540(6) Uani 1 1 d .
H15 H 0.6800 0.8157 0.2511 0.065 Uiso 1 1 calc R
C16 C 0.5684(2) 0.97496(13) -0.3011(3) 0.0534(6) Uani 1 1 d .
H16A H 0.6170 0.9879 -0.3794 0.064 Uiso 1 1 calc R
H16B H 0.5039 1.0146 -0.3110 0.064 Uiso 1 1 calc R
C17 C 0.8543(2) 0.96483(15) 0.5072(3) 0.0577(6) Uani 1 1 d .
H17 H 0.8977 1.0033 0.5718 0.069 Uiso 1 1 calc R
C18 C 0.4625(2) 0.85721(14) -0.1875(3) 0.0601(7) Uani 1 1 d .
H18A H 0.3907 0.8890 -0.1903 0.072 Uiso 1 1 calc R
H18B H 0.4418 0.7980 -0.2012 0.072 Uiso 1 1 calc R
C19 C 0.53269(19) 0.86807(13) -0.0312(3) 0.0494(6) Uani 1 1 d .
C20 C 0.7630(2) 1.20067(14) -0.3879(3) 0.0628(7) Uani 1 1 d .
H20 H 0.7177 1.2333 -0.4615 0.075 Uiso 1 1 calc R
C21 C 0.8795(3) 0.86141(16) 0.7252(3) 0.0771(8) Uani 1 1 d .
H21A H 0.8572 0.9033 0.7946 0.116 Uiso 1 1 calc R
H21B H 0.9630 0.8580 0.7358 0.116 Uiso 1 1 calc R
H21C H 0.8483 0.8075 0.7488 0.116 Uiso 1 1 calc R
C22 C 0.9499(2) 1.15958(14) -0.2609(3) 0.0632(7) Uani 1 1 d .
H22 H 1.0306 1.1651 -0.2481 0.076 Uiso 1 1 calc R
C23 C 0.5225(2) 0.88486(14) -0.3213(3) 0.0631(7) Uani 1 1 d .
H23A H 0.4680 0.8812 -0.4154 0.076 Uiso 1 1 calc R
H23B H 0.5869 0.8469 -0.3308 0.076 Uiso 1 1 calc R

loop_
_atom_site_aniso_label
_atom_site_aniso_U_11
_atom_site_aniso_U_22
_atom_site_aniso_U_33
_atom_site_aniso_U_23
_atom_site_aniso_U_13
_atom_site_aniso_U_12
N1 0.0456(11) 0.0387(10) 0.0488(12) 0.0022(9) 0.0097(9) -0.0049(9)
N2 0.0526(12) 0.0445(10) 0.0472(12) 0.0018(9) 0.0101(10) -0.0043(9)
O1 0.0629(12) 0.0773(11) 0.0849(13) 0.0203(11) 0.0167(10) -0.0227(9)
C4 0.0375(13) 0.0366(11) 0.0531(15) -0.0007(11) 0.0111(11) -0.0005(10)
C5 0.0617(16) 0.0478(13) 0.0565(17) 0.0023(12) 0.0131(13) -0.0019(12)
C6 0.0449(14) 0.0356(11) 0.0544(15) 0.0006(11) 0.0165(12) 0.0005(10)
C7 0.0394(13) 0.0360(11) 0.0539(14) -0.0006(11) 0.0141(11) -0.0002(10)
C8 0.0461(15) 0.0348(11) 0.0502(14) -0.0012(11) 0.0148(11) -0.0037(11)
C9 0.0532(16) 0.0422(12) 0.0656(16) 0.0039(13) 0.0131(13) 0.0007(11)
C10 0.0750(18) 0.0493(14) 0.0595(17) 0.0097(14) 0.0199(15) 0.0075(13)
C11 0.0456(14) 0.0423(12) 0.0512(14) 0.0011(12) 0.0158(11) 0.0032(11)
C12 0.0513(16) 0.0430(12) 0.0622(16) 0.0012(12) 0.0085(12) -0.0060(11)
C13 0.080(2) 0.0540(15) 0.0774(19) 0.0109(14) 0.0314(16) -0.0123(15)
C14 0.0586(16) 0.0553(15) 0.0528(16) 0.0043(13) 0.0157(13) 0.0132(13)
C15 0.0608(16) 0.0451(13) 0.0581(16) 0.0002(12) 0.0157(13) -0.0024(11)
C16 0.0479(15) 0.0541(14) 0.0576(15) 0.0021(12) 0.0055(12) -0.0044(11)
C17 0.0633(17) 0.0589(15) 0.0517(16) -0.0066(13) 0.0105(13) 0.0001(12)
C18 0.0515(16) 0.0514(14) 0.0777(18) -0.0035(13) 0.0098(14) -0.0122(12)
C19 0.0414(14) 0.0406(12) 0.0692(17) 0.0014(13) 0.0188(13) 0.0002(10)
C20 0.070(2) 0.0491(14) 0.0709(17) 0.0118(13) 0.0166(14) 0.0001(13)
C21 0.095(2) 0.0739(17) 0.0622(17) 0.0097(15) 0.0092(16) 0.0188(15)
C22 0.0521(16) 0.0550(14) 0.0857(19) 0.0004(15) 0.0205(15) -0.0131(13)
C23 0.0663(17) 0.0588(15) 0.0632(16) -0.0056(13) 0.0059(14) -0.0149(13)

loop_
_atom_type_symbol
_atom_type_description
_atom_type_scat_dispersion_real
_atom_type_scat_dispersion_imag
_atom_type_scat_source
C C 0.0033 0.0016 'International Tables Vol C Tables 4.2.6.8 and 6.1.1.4'
H H 0.0000 0.0000 'International Tables Vol C Tables 4.2.6.8 and 6.1.1.4'
N N 0.0061 0.0033 'International Tables Vol C Tables 4.2.6.8 and 6.1.1.4'
O O 0.0106 0.0060 'International Tables Vol C Tables 4.2.6.8 and 6.1.1.4'

loop_
_geom_angle_atom_site_label_1
_geom_angle_atom_site_label_2
_geom_angle_atom_site_label_3
_geom_angle
C4 N1 N2 112.30(16)
C4 N1 C8 129.22(19)
N2 N1 C8 118.19(17)
C6 N2 N1 105.52(17)
N1 C4 C7 106.45(19)
N1 C4 C16 127.32(19)
C7 C4 C16 126.16(19)
C17 C5 C11 121.3(2)
N2 C6 C7 110.18(18)
N2 C6 C11 116.53(19)
C7 C6 C11 133.29(19)
C4 C7 C6 105.53(18)
C4 C7 C19 119.7(2)
C6 C7 C19 134.7(2)
C9 C8 C12 120.8(2)
C9 C8 N1 120.1(2)
C12 C8 N1 119.04(19)
C8 C9 C20 119.4(2)
C14 C10 C15 122.0(2)
C5 C11 C15 117.3(2)
C5 C11 C6 118.95(19)
C15 C11 C6 123.6(2)
C22 C12 C8 119.2(2)
C20 C13 C22 120.3(2)
C10 C14 C17 117.0(2)
C10 C14 C21 122.5(2)
C17 C14 C21 120.4(2)
C10 C15 C11 120.7(2)
C4 C16 C23 108.19(19)
C5 C17 C14 121.6(2)
C19 C18 C23 115.3(2)
O1 C19 C7 123.9(2)
O1 C19 C18 120.4(2)
C7 C19 C18 115.7(2)
C13 C20 C9 120.0(2)
C12 C22 C13 120.2(2)
C18 C23 C16 111.8(2)

loop_
_geom_bond_atom_site_label_1
_geom_bond_atom_site_label_2
_geom_bond_distance
N1 C4 1.349(3)
N1 N2 1.371(2)
N1 C8 1.429(3)
N2 C6 1.333(2)
O1 C19 1.222(3)
C4 C7 1.387(3)
C4 C16 1.478(3)
C5 C17 1.376(3)
C5 C11 1.385(3)
C6 C7 1.426(3)
C6 C11 1.470(3)
C7 C19 1.466(3)
C8 C9 1.375(3)
C8 C12 1.382(3)
C9 C20 1.380(3)
C10 C14 1.376(3)
C10 C15 1.380(3)
C11 C15 1.387(3)
C12 C22 1.375(3)
C13 C20 1.374(3)
C13 C22 1.376(3)
C14 C17 1.383(3)
C14 C21 1.502(3)
C16 C23 1.523(3)
C18 C19 1.506(3)
C18 C23 1.511(3)
